data_4088687
loop_
_publ_author_name
'Munjanja, Lloyd'
'Torres-L\'opez, Coralys'
'Brennessel, William W.'
'Jones, William D.'

_publ_section_title
;
 C--CN Bond Cleavage Using Palladium Supported by a Dippe Ligand
;
_journal_issue 11
_journal_name_full Organometallics
_journal_page_first 2010
_journal_paper_doi 10.1021/acs.organomet.6b00304
_journal_volume 35
_journal_year 2016
_chemical_formula_moiety 'C22 H50 B N P2 Pd'
_chemical_formula_sum 'C22 H50 B N P2 Pd'
_chemical_formula_weight 507.78
_chemical_name_common jonlm07
_chemical_name_systematic
; 
 (dippe)Pd(Me)(CNBEt3)
;
_space_group_crystal_system orthorhombic
_space_group_IT_number 33
_space_group_name_Hall 'P 2c -2n'
_space_group_name_H-M_alt 'P n a 21'
_atom_sites_solution_hydrogens geom
_atom_sites_solution_primary direct
_atom_sites_solution_secondary difmap
_audit_creation_method SHELXL-2013
_cell_angle_alpha 90
_cell_angle_beta 90
_cell_angle_gamma 90
_cell_formula_units_Z 8
_cell_length_a 28.6819(19)
_cell_length_b 9.0185(6)
_cell_length_c 21.1144(14)
_cell_measurement_reflns_used 3957
_cell_measurement_temperature 100.0(5)
_cell_measurement_theta_max 34.14
_cell_measurement_theta_min 2.46
_cell_volume 5461.6(6)
_computing_cell_refinement 'SAINT (Bruker, 2013)'
_computing_data_collection 'APEX2 (Bruker, 2013)'
_computing_data_reduction 'SAINT (Bruker, 2013)'
_computing_molecular_graphics 'SHELXTL (Sheldrick, 2008)'
_computing_publication_material 'SHELXTL (Sheldrick, 2008)'
_computing_structure_refinement 'SHELXL-2013 (Sheldrick, 2013)'
_computing_structure_solution 'SIR2011 (Burla et al., 2012)'
_diffrn_ambient_temperature 100.0(5)
_diffrn_measured_fraction_theta_full 1.000
_diffrn_measured_fraction_theta_max 1.000
_diffrn_measurement_device_type 'Bruker SMART APEX II CCD platform'
_diffrn_measurement_method '\w scans'
_diffrn_radiation_type MoK\a
_diffrn_radiation_wavelength 0.71073
_diffrn_reflns_av_R_equivalents 0.0936
_diffrn_reflns_av_unetI/netI 0.0794
_diffrn_reflns_Laue_measured_fraction_full 1.000
_diffrn_reflns_Laue_measured_fraction_max 1.000
_diffrn_reflns_limit_h_max 46
_diffrn_reflns_limit_h_min -46
_diffrn_reflns_limit_k_max 14
_diffrn_reflns_limit_k_min -14
_diffrn_reflns_limit_l_max 34
_diffrn_reflns_limit_l_min -34
_diffrn_reflns_number 112832
_diffrn_reflns_point_group_measured_fraction_full 1.000
_diffrn_reflns_point_group_measured_fraction_max 1.000
_diffrn_reflns_theta_full 34.970
_diffrn_reflns_theta_max 34.984
_diffrn_reflns_theta_min 1.420
_diffrn_source 'fine-focus sealed tube'
_exptl_absorpt_coefficient_mu 0.804
_exptl_absorpt_correction_T_max 0.7476
_exptl_absorpt_correction_T_min 0.6490
_exptl_absorpt_correction_type multi-scan
_exptl_absorpt_process_details 'SADABS (Sheldrick, 2012)'
_exptl_crystal_colour yellow-orange
_exptl_crystal_density_diffrn 1.235
_exptl_crystal_description plate
_exptl_crystal_F_000 2160
_exptl_crystal_size_max 0.24
_exptl_crystal_size_mid 0.20
_exptl_crystal_size_min 0.10
_refine_diff_density_max 7.141
_refine_diff_density_min -3.725
_refine_diff_density_rms 0.257
_refine_ls_abs_structure_details
; 
 Refined as an inversion twin. 
;
_refine_ls_abs_structure_Flack 0.48(11)
_refine_ls_extinction_method none
_refine_ls_goodness_of_fit_ref 1.085
_refine_ls_hydrogen_treatment constr
_refine_ls_matrix_type full
_refine_ls_number_parameters 342
_refine_ls_number_reflns 24006
_refine_ls_number_restraints 192
_refine_ls_restrained_S_all 1.085
_refine_ls_R_factor_all 0.1627
_refine_ls_R_factor_gt 0.1195
_refine_ls_shift/su_max 0.001
_refine_ls_shift/su_mean 0.000
_refine_ls_structure_factor_coef Fsqd
_refine_ls_weighting_details 'w=1/[\s^2^(Fo^2^)+(0.0359P)^2^+111.3578P] where P=(Fo^2^+2Fc^2^)/3'
_refine_ls_weighting_scheme calc
_refine_ls_wR_factor_gt 0.2370
_refine_ls_wR_factor_ref 0.2601
_reflns_Friedel_coverage 0.957
_reflns_Friedel_fraction_full 1.000
_reflns_Friedel_fraction_max 1.000
_reflns_number_gt 16071
_reflns_number_total 24006
_reflns_threshold_expression 'I > 2\s(I)'
_cod_data_source_file om6b00304_si_002.cif
_cod_data_source_block 2a
_cod_database_code 4088687
_shelx_space_group_comment
; 
The symmetry employed for this shelxl refinement is uniquely defined 
by the following loop, which should always be used as a source of 
symmetry information in preference to the above space-group names. 
They are only intended as comments. 
;
_shelx_estimated_absorpt_t_min 0.830
_shelx_estimated_absorpt_t_max 0.924
_shelxl_version_number 2013-4

loop_
_space_group_symop_operation_xyz
'x, y, z'
'-x, -y, z+1/2'
'x+1/2, -y+1/2, z'
'-x+1/2, y+1/2, z+1/2'

loop_
_atom_site_label
_atom_site_type_symbol
_atom_site_fract_x
_atom_site_fract_y
_atom_site_fract_z
_atom_site_U_iso_or_equiv
_atom_site_adp_type
_atom_site_occupancy
_atom_site_site_symmetry_order
_atom_site_calc_flag
_atom_site_refinement_flags_posn
_atom_site_refinement_flags_adp
Pd1 Pd 0.22640(4) 0.24475(12) 0.66344(3) 0.01857(11) Uani 1 1 d D .
P1 P 0.20022(13) 0.2846(5) 0.56430(15) 0.0235(5) Uani 1 1 d D .
P2 P 0.29930(10) 0.1893(4) 0.61814(17) 0.0173(4) Uani 1 1 d D .
N1 N 0.2152(5) 0.2414(14) 0.7618(4) 0.0220(11) Uani 1 1 d D .
B1 B 0.2386(5) 0.2187(15) 0.8300(6) 0.024(2) Uani 1 1 d D .
C1 C 0.1795(5) 0.265(2) 0.7325(6) 0.038(3) Uani 1 1 d D .
C2 C 0.1294(5) 0.304(3) 0.7413(9) 0.062(5) Uani 1 1 d D .
H2A H 0.1229 0.3161 0.7865 0.092 Uiso 1 1 calc R U
H2B H 0.1099 0.2244 0.7240 0.092 Uiso 1 1 calc R U
H2C H 0.1226 0.3968 0.7190 0.092 Uiso 1 1 calc R U
C3 C 0.2620(5) 0.0525(16) 0.8262(9) 0.032(2) Uani 1 1 d D .
H3A H 0.2864 0.0542 0.7930 0.038 Uiso 1 1 calc R U
H3B H 0.2777 0.0327 0.8670 0.038 Uiso 1 1 calc R U
C4 C 0.2301(7) -0.075(2) 0.8125(13) 0.061(5) Uani 1 1 d D .
H4A H 0.2466 -0.1682 0.8206 0.092 Uiso 1 1 calc R U
H4B H 0.2203 -0.0711 0.7681 0.092 Uiso 1 1 calc R U
H4C H 0.2026 -0.0686 0.8400 0.092 Uiso 1 1 calc R U
C5 C 0.2784(5) 0.3444(15) 0.8418(7) 0.028(2) Uani 1 1 d D .
H5A H 0.2940 0.3228 0.8826 0.033 Uiso 1 1 calc R U
H5B H 0.3022 0.3353 0.8081 0.033 Uiso 1 1 calc R U
C6 C 0.2619(7) 0.501(2) 0.8433(14) 0.059(4) Uani 1 1 d D .
H6A H 0.2888 0.5676 0.8440 0.088 Uiso 1 1 calc R U
H6B H 0.2430 0.5167 0.8813 0.088 Uiso 1 1 calc R U
H6C H 0.2431 0.5206 0.8055 0.088 Uiso 1 1 calc R U
C7 C 0.1955(5) 0.2338(17) 0.8801(7) 0.0241(15) Uani 1 1 d D .
H7A H 0.1795 0.3295 0.8726 0.029 Uiso 1 1 calc R U
H7B H 0.1727 0.1537 0.8715 0.029 Uiso 1 1 calc R U
C8 C 0.2096(8) 0.226(3) 0.9494(9) 0.053(4) Uani 1 1 d D .
H8A H 0.1816 0.2240 0.9760 0.080 Uiso 1 1 calc R U
H8B H 0.2285 0.3128 0.9602 0.080 Uiso 1 1 calc R U
H8C H 0.2278 0.1355 0.9567 0.080 Uiso 1 1 calc R U
C9 C 0.2499(4) 0.2853(19) 0.5082(6) 0.0240(19) Uani 1 1 d D .
H9A H 0.2391 0.2521 0.4660 0.029 Uiso 1 1 calc R U
H9B H 0.2621 0.3874 0.5040 0.029 Uiso 1 1 calc R U
C10 C 0.2885(4) 0.1835(18) 0.5312(4) 0.0257(19) Uani 1 1 d D .
H10A H 0.3177 0.2103 0.5090 0.031 Uiso 1 1 calc R U
H10B H 0.2805 0.0805 0.5191 0.031 Uiso 1 1 calc R U
C11 C 0.1583(3) 0.1615(12) 0.5250(6) 0.0249(16) Uani 1 1 d D .
H11A H 0.1535 0.1954 0.4804 0.030 Uiso 1 1 calc R U
C12 C 0.1775(5) 0.0045(13) 0.5247(10) 0.036(2) Uani 1 1 d D .
H12A H 0.1562 -0.0604 0.5013 0.053 Uiso 1 1 calc R U
H12B H 0.1805 -0.0312 0.5684 0.053 Uiso 1 1 calc R U
H12C H 0.2082 0.0038 0.5043 0.053 Uiso 1 1 calc R U
C13 C 0.1115(5) 0.165(2) 0.5601(10) 0.043(3) Uani 1 1 d D .
H13A H 0.0889 0.1024 0.5377 0.065 Uiso 1 1 calc R U
H13B H 0.0999 0.2669 0.5619 0.065 Uiso 1 1 calc R U
H13C H 0.1158 0.1271 0.6033 0.065 Uiso 1 1 calc R U
C14 C 0.1736(4) 0.4706(10) 0.5578(6) 0.0242(16) Uani 1 1 d D .
H14A H 0.1436 0.4653 0.5819 0.029 Uiso 1 1 calc R U
C15 C 0.2032(6) 0.5885(17) 0.5914(8) 0.035(2) Uani 1 1 d D .
H15A H 0.1854 0.6807 0.5949 0.052 Uiso 1 1 calc R U
H15B H 0.2317 0.6066 0.5668 0.052 Uiso 1 1 calc R U
H15C H 0.2116 0.5533 0.6338 0.052 Uiso 1 1 calc R U
C16 C 0.1606(5) 0.5207(16) 0.4912(6) 0.0287(19) Uani 1 1 d D .
H16A H 0.1426 0.6129 0.4936 0.043 Uiso 1 1 calc R U
H16B H 0.1418 0.4438 0.4707 0.043 Uiso 1 1 calc R U
H16C H 0.1890 0.5377 0.4666 0.043 Uiso 1 1 calc R U
C17 C 0.3230(4) 0.0024(11) 0.6331(7) 0.031(2) Uani 1 1 d D .
H17A H 0.3356 0.0041 0.6773 0.037 Uiso 1 1 calc R U
C18 C 0.2844(5) -0.1159(17) 0.6324(10) 0.044(3) Uani 1 1 d D .
H18A H 0.2984 -0.2145 0.6367 0.066 Uiso 1 1 calc R U
H18B H 0.2672 -0.1101 0.5923 0.066 Uiso 1 1 calc R U
H18C H 0.2629 -0.0983 0.6677 0.066 Uiso 1 1 calc R U
C19 C 0.3631(5) -0.047(2) 0.5907(9) 0.047(3) Uani 1 1 d D .
H19A H 0.3811 -0.1244 0.6122 0.070 Uiso 1 1 calc R U
H19B H 0.3834 0.0379 0.5817 0.070 Uiso 1 1 calc R U
H19C H 0.3506 -0.0863 0.5509 0.070 Uiso 1 1 calc R U
C20 C 0.3507(4) 0.3087(13) 0.6257(6) 0.0300(16) Uani 1 1 d D .
H20A H 0.3739 0.2809 0.5924 0.036 Uiso 1 1 calc R U
C21 C 0.3358(6) 0.4716(14) 0.6157(11) 0.046(3) Uani 1 1 d D .
H21A H 0.3636 0.5348 0.6141 0.070 Uiso 1 1 calc R U
H21B H 0.3159 0.5031 0.6509 0.070 Uiso 1 1 calc R U
H21C H 0.3186 0.4805 0.5759 0.070 Uiso 1 1 calc R U
C22 C 0.3736(5) 0.295(2) 0.6909(6) 0.0300(16) Uani 1 1 d D .
H22A H 0.4037 0.3464 0.6906 0.045 Uiso 1 1 calc R U
H22B H 0.3784 0.1900 0.7009 0.045 Uiso 1 1 calc R U
H22C H 0.3533 0.3398 0.7230 0.045 Uiso 1 1 calc R U
Pd2 Pd 0.02258(4) 0.73964(11) 0.78752(3) 0.01857(11) Uani 1 1 d D .
P3 P 0.05159(13) 0.7663(5) 0.88640(15) 0.0235(5) Uani 1 1 d D .
P4 P -0.04725(10) 0.6616(4) 0.83190(18) 0.0173(4) Uani 1 1 d D .
N2 N 0.0364(4) 0.7552(14) 0.6903(4) 0.0220(11) Uani 1 1 d D .
B2 B 0.0139(5) 0.7393(15) 0.6218(6) 0.024(2) Uani 1 1 d D .
C31 C 0.0715(4) 0.773(2) 0.7224(6) 0.038(3) Uani 1 1 d D .
C32 C 0.1210(5) 0.817(3) 0.7085(9) 0.062(5) Uani 1 1 d D .
H32A H 0.1355 0.7409 0.6817 0.092 Uiso 1 1 calc R U
H32B H 0.1383 0.8254 0.7483 0.092 Uiso 1 1 calc R U
H32C H 0.1214 0.9122 0.6863 0.092 Uiso 1 1 calc R U
C33 C -0.0263(5) 0.8644(16) 0.6192(8) 0.032(2) Uani 1 1 d D .
H33A H -0.0442 0.8515 0.5795 0.038 Uiso 1 1 calc R U
H33B H -0.0480 0.8477 0.6550 0.038 Uiso 1 1 calc R U
C34 C -0.0093(8) 1.0198(18) 0.6222(15) 0.061(5) Uani 1 1 d D .
H34A H -0.0358 1.0867 0.6289 0.092 Uiso 1 1 calc R U
H34B H 0.0062 1.0452 0.5823 0.092 Uiso 1 1 calc R U
H34C H 0.0128 1.0301 0.6573 0.092 Uiso 1 1 calc R U
C35 C -0.0089(5) 0.5719(14) 0.6182(8) 0.028(2) Uani 1 1 d D .
H35A H -0.0310 0.5603 0.6539 0.033 Uiso 1 1 calc R U
H35B H -0.0271 0.5639 0.5785 0.033 Uiso 1 1 calc R U
C36 C 0.0253(7) 0.446(2) 0.6203(14) 0.059(4) Uani 1 1 d D .
H36A H 0.0095 0.3564 0.6355 0.088 Uiso 1 1 calc R U
H36B H 0.0509 0.4712 0.6491 0.088 Uiso 1 1 calc R U
H36C H 0.0377 0.4283 0.5778 0.088 Uiso 1 1 calc R U
C37 C 0.0566(5) 0.7638(17) 0.5711(7) 0.0241(15) Uani 1 1 d D .
H37A H 0.0734 0.8565 0.5817 0.029 Uiso 1 1 calc R U
H37B H 0.0790 0.6806 0.5749 0.029 Uiso 1 1 calc R U
C38 C 0.0393(8) 0.773(3) 0.5035(9) 0.053(4) Uani 1 1 d D .
H38A H 0.0647 0.8061 0.4759 0.080 Uiso 1 1 calc R U
H38B H 0.0134 0.8432 0.5011 0.080 Uiso 1 1 calc R U
H38C H 0.0287 0.6746 0.4898 0.080 Uiso 1 1 calc R U
C39 C 0.0003(4) 0.7548(17) 0.9400(6) 0.0240(19) Uani 1 1 d D .
H39A H 0.0110 0.7248 0.9827 0.029 Uiso 1 1 calc R U
H39B H -0.0139 0.8546 0.9438 0.029 Uiso 1 1 calc R U
C40 C -0.0360(4) 0.6491(18) 0.9185(4) 0.0257(19) Uani 1 1 d D .
H40A H -0.0653 0.6693 0.9417 0.031 Uiso 1 1 calc R U
H40B H -0.0260 0.5469 0.9290 0.031 Uiso 1 1 calc R U
C41 C 0.0944(3) 0.6391(12) 0.9208(6) 0.0249(16) Uani 1 1 d D .
H41A H 0.1005 0.6702 0.9655 0.030 Uiso 1 1 calc R U
C42 C 0.0762(5) 0.4798(13) 0.9213(10) 0.036(2) Uani 1 1 d D .
H42A H 0.1018 0.4120 0.9319 0.053 Uiso 1 1 calc R U
H42B H 0.0638 0.4549 0.8794 0.053 Uiso 1 1 calc R U
H42C H 0.0514 0.4704 0.9531 0.053 Uiso 1 1 calc R U
C43 C 0.1401(5) 0.651(2) 0.8835(10) 0.043(3) Uani 1 1 d D .
H43A H 0.1637 0.5867 0.9028 0.065 Uiso 1 1 calc R U
H43B H 0.1511 0.7543 0.8845 0.065 Uiso 1 1 calc R U
H43C H 0.1348 0.6211 0.8396 0.065 Uiso 1 1 calc R U
C44 C 0.0776(4) 0.9504(11) 0.8998(6) 0.0242(16) Uani 1 1 d D .
H44A H 0.1077 0.9528 0.8759 0.029 Uiso 1 1 calc R U
C45 C 0.0465(6) 1.0720(16) 0.8718(8) 0.035(2) Uani 1 1 d D .
H45A H 0.0586 1.1695 0.8841 0.052 Uiso 1 1 calc R U
H45B H 0.0146 1.0604 0.8877 0.052 Uiso 1 1 calc R U
H45C H 0.0464 1.0640 0.8255 0.052 Uiso 1 1 calc R U
C46 C 0.0890(5) 0.9886(16) 0.9684(6) 0.0287(19) Uani 1 1 d D .
H46A H 0.1004 1.0909 0.9709 0.043 Uiso 1 1 calc R U
H46B H 0.1131 0.9209 0.9842 0.043 Uiso 1 1 calc R U
H46C H 0.0609 0.9784 0.9944 0.043 Uiso 1 1 calc R U
C47 C -0.0676(4) 0.4786(11) 0.8062(7) 0.031(2) Uani 1 1 d D .
H47A H -0.0801 0.4902 0.7622 0.037 Uiso 1 1 calc R U
C48 C -0.0259(6) 0.3734(19) 0.8023(9) 0.044(3) Uani 1 1 d D .
H48A H -0.0329 0.2930 0.7725 0.066 Uiso 1 1 calc R U
H48B H -0.0196 0.3318 0.8443 0.066 Uiso 1 1 calc R U
H48C H 0.0015 0.4282 0.7875 0.066 Uiso 1 1 calc R U
C49 C -0.1066(5) 0.413(2) 0.8464(10) 0.047(3) Uani 1 1 d D .
H49A H -0.1092 0.3066 0.8378 0.070 Uiso 1 1 calc R U
H49B H -0.1361 0.4620 0.8359 0.070 Uiso 1 1 calc R U
H49C H -0.0995 0.4285 0.8913 0.070 Uiso 1 1 calc R U
C50 C -0.1002(4) 0.7761(13) 0.8286(6) 0.0300(16) Uani 1 1 d D .
H50A H -0.1219 0.7403 0.8624 0.036 Uiso 1 1 calc R U
C51 C -0.0874(7) 0.9375(14) 0.8440(11) 0.046(3) Uani 1 1 d D .
H51A H -0.1158 0.9983 0.8443 0.070 Uiso 1 1 calc R U
H51B H -0.0659 0.9752 0.8118 0.070 Uiso 1 1 calc R U
H51C H -0.0725 0.9420 0.8857 0.070 Uiso 1 1 calc R U
C52 C -0.1253(5) 0.760(2) 0.7649(6) 0.0300(16) Uani 1 1 d D .
H52A H -0.1504 0.8335 0.7621 0.045 Uiso 1 1 calc R U
H52B H -0.1386 0.6601 0.7615 0.045 Uiso 1 1 calc R U
H52C H -0.1030 0.7759 0.7304 0.045 Uiso 1 1 calc R U

loop_
_atom_site_aniso_label
_atom_site_aniso_U_11
_atom_site_aniso_U_22
_atom_site_aniso_U_33
_atom_site_aniso_U_23
_atom_site_aniso_U_13
_atom_site_aniso_U_12
Pd1 0.01324(16) 0.0312(3) 0.01131(15) 0.0008(3) 0.00101(14) -0.0045(2)
P1 0.0114(6) 0.0467(15) 0.0125(6) 0.0109(12) 0.0006(5) 0.0001(12)
P2 0.0146(7) 0.0218(10) 0.0154(7) -0.0010(8) -0.0003(6) -0.0018(8)
N1 0.016(2) 0.034(3) 0.016(2) 0.007(3) 0.0032(17) 0.010(3)
B1 0.020(3) 0.039(6) 0.013(3) 0.009(5) -0.001(2) -0.010(5)
C1 0.022(3) 0.080(8) 0.014(3) -0.003(6) 0.005(2) 0.019(6)
C2 0.022(4) 0.133(15) 0.030(5) 0.043(9) 0.004(3) -0.008(8)
C3 0.026(5) 0.036(6) 0.033(5) 0.000(5) 0.006(4) 0.004(4)
C4 0.057(9) 0.030(7) 0.096(13) -0.007(8) 0.015(9) 0.005(6)
C5 0.024(4) 0.029(5) 0.030(5) 0.002(4) -0.004(4) 0.000(4)
C6 0.042(7) 0.045(8) 0.089(12) -0.003(8) 0.005(8) -0.005(6)
C7 0.017(3) 0.038(4) 0.017(2) 0.004(3) 0.003(2) -0.002(3)
C8 0.030(4) 0.112(12) 0.017(3) 0.006(5) 0.001(3) -0.006(6)
C9 0.016(2) 0.044(6) 0.012(2) 0.008(4) 0.0020(19) 0.006(4)
C10 0.017(3) 0.042(6) 0.018(3) -0.006(4) 0.003(2) -0.007(4)
C11 0.018(3) 0.030(4) 0.027(4) -0.005(4) -0.001(3) 0.002(4)
C12 0.023(4) 0.018(4) 0.067(7) 0.007(5) 0.004(4) -0.003(4)
C13 0.016(3) 0.044(6) 0.069(8) 0.006(8) 0.008(4) -0.003(5)
C14 0.018(3) 0.026(4) 0.029(4) -0.008(4) 0.001(3) -0.003(4)
C15 0.039(5) 0.030(5) 0.035(6) 0.002(5) -0.005(4) -0.011(5)
C16 0.031(4) 0.025(5) 0.030(4) -0.001(4) -0.010(3) 0.002(4)
C17 0.028(4) 0.025(4) 0.039(5) -0.007(4) -0.013(4) 0.012(4)
C18 0.038(6) 0.039(6) 0.054(8) -0.001(6) -0.010(5) 0.015(5)
C19 0.027(5) 0.038(7) 0.075(10) -0.012(6) -0.004(5) 0.005(5)
C20 0.020(2) 0.053(5) 0.016(2) -0.008(3) -0.0002(17) 0.000(3)
C21 0.045(6) 0.020(5) 0.074(9) 0.003(6) -0.033(6) -0.009(5)
C22 0.020(2) 0.053(5) 0.016(2) -0.008(3) -0.0002(17) 0.000(3)
Pd2 0.01324(16) 0.0312(3) 0.01131(15) 0.0008(3) 0.00101(14) -0.0045(2)
P3 0.0114(6) 0.0467(15) 0.0125(6) 0.0109(12) 0.0006(5) 0.0001(12)
P4 0.0146(7) 0.0218(10) 0.0154(7) -0.0010(8) -0.0003(6) -0.0018(8)
N2 0.016(2) 0.034(3) 0.016(2) 0.007(3) 0.0032(17) 0.010(3)
B2 0.020(3) 0.039(6) 0.013(3) 0.009(5) -0.001(2) -0.010(5)
C31 0.022(3) 0.080(8) 0.014(3) -0.003(6) 0.005(2) 0.019(6)
C32 0.022(4) 0.133(15) 0.030(5) 0.043(9) 0.004(3) -0.008(8)
C33 0.026(5) 0.036(6) 0.033(5) 0.000(5) 0.006(4) 0.004(4)
C34 0.057(9) 0.030(7) 0.096(13) -0.007(8) 0.015(9) 0.005(6)
C35 0.024(4) 0.029(5) 0.030(5) 0.002(4) -0.004(4) 0.000(4)
C36 0.042(7) 0.045(8) 0.089(12) -0.003(8) 0.005(8) -0.005(6)
C37 0.017(3) 0.038(4) 0.017(2) 0.004(3) 0.003(2) -0.002(3)
C38 0.030(4) 0.112(12) 0.017(3) 0.006(5) 0.001(3) -0.006(6)
C39 0.016(2) 0.044(6) 0.012(2) 0.008(4) 0.0020(19) 0.006(4)
C40 0.017(3) 0.042(6) 0.018(3) -0.006(4) 0.003(2) -0.007(4)
C41 0.018(3) 0.030(4) 0.027(4) -0.005(4) -0.001(3) 0.002(4)
C42 0.023(4) 0.018(4) 0.067(7) 0.007(5) 0.004(4) -0.003(4)
C43 0.016(3) 0.044(6) 0.069(8) 0.006(8) 0.008(4) -0.003(5)
C44 0.018(3) 0.026(4) 0.029(4) -0.008(4) 0.001(3) -0.003(4)
C45 0.039(5) 0.030(5) 0.035(6) 0.002(5) -0.005(4) -0.011(5)
C46 0.031(4) 0.025(5) 0.030(4) -0.001(4) -0.010(3) 0.002(4)
C47 0.028(4) 0.025(4) 0.039(5) -0.007(4) -0.013(4) 0.012(4)
C48 0.038(6) 0.039(6) 0.054(8) -0.001(6) -0.010(5) 0.015(5)
C49 0.027(5) 0.038(7) 0.075(10) -0.012(6) -0.004(5) 0.005(5)
C50 0.020(2) 0.053(5) 0.016(2) -0.008(3) -0.0002(17) 0.000(3)
C51 0.045(6) 0.020(5) 0.074(9) 0.003(6) -0.033(6) -0.009(5)
C52 0.020(2) 0.053(5) 0.016(2) -0.008(3) -0.0002(17) 0.000(3)

loop_
_atom_type_symbol
_atom_type_description
_atom_type_scat_dispersion_real
_atom_type_scat_dispersion_imag
_atom_type_scat_source
C C 0.0033 0.0016 'International Tables Vol C Tables 4.2.6.8 and 6.1.1.4'
H H 0.0000 0.0000 'International Tables Vol C Tables 4.2.6.8 and 6.1.1.4'
B B 0.0013 0.0007 'International Tables Vol C Tables 4.2.6.8 and 6.1.1.4'
N N 0.0061 0.0033 'International Tables Vol C Tables 4.2.6.8 and 6.1.1.4'
P P 0.1023 0.0942 'International Tables Vol C Tables 4.2.6.8 and 6.1.1.4'
Pd Pd -0.9988 1.0072 'International Tables Vol C Tables 4.2.6.8 and 6.1.1.4'

loop_
_geom_angle_atom_site_label_1
_geom_angle_atom_site_label_2
_geom_angle_atom_site_label_3
_geom_angle
C1 Pd1 N1 34.5(4)
C1 Pd1 P1 116.1(5)
N1 Pd1 P1 150.4(4)
C1 Pd1 P2 156.5(5)
N1 Pd1 P2 122.3(4)
P1 Pd1 P2 87.27(14)
C11 P1 C14 104.1(5)
C11 P1 C9 102.6(7)
C14 P1 C9 105.5(7)
C11 P1 Pd1 122.8(5)
C14 P1 Pd1 110.6(4)
C9 P1 Pd1 109.8(5)
C20 P2 C17 103.0(6)
C20 P2 C10 103.7(6)
C17 P2 C10 101.9(7)
C20 P2 Pd1 123.7(4)
C17 P2 Pd1 116.9(4)
C10 P2 Pd1 105.0(4)
C1 N1 B1 146.4(11)
C1 N1 Pd1 67.9(6)
B1 N1 Pd1 145.7(9)
N1 B1 C5 110.1(11)
N1 B1 C7 104.7(10)
C5 B1 C7 111.9(11)
N1 B1 C3 104.1(11)
C5 B1 C3 111.0(11)
C7 B1 C3 114.6(11)
N1 C1 C2 142.3(13)
N1 C1 Pd1 77.7(6)
C2 C1 Pd1 139.8(12)
C1 C2 H2A 109.5
C1 C2 H2B 109.5
H2A C2 H2B 109.5
C1 C2 H2C 109.5
H2A C2 H2C 109.5
H2B C2 H2C 109.5
C4 C3 B1 117.5(13)
C4 C3 H3A 107.9
B1 C3 H3A 107.9
C4 C3 H3B 107.9
B1 C3 H3B 107.9
H3A C3 H3B 107.2
C3 C4 H4A 109.5
C3 C4 H4B 109.5
H4A C4 H4B 109.5
C3 C4 H4C 109.5
H4A C4 H4C 109.5
H4B C4 H4C 109.5
C6 C5 B1 116.1(13)
C6 C5 H5A 108.2
B1 C5 H5A 108.2
C6 C5 H5B 108.2
B1 C5 H5B 108.2
H5A C5 H5B 107.4
C5 C6 H6A 109.5
C5 C6 H6B 109.5
H6A C6 H6B 109.5
C5 C6 H6C 109.5
H6A C6 H6C 109.5
H6B C6 H6C 109.5
C8 C7 B1 114.7(14)
C8 C7 H7A 108.6
B1 C7 H7A 108.6
C8 C7 H7B 108.6
B1 C7 H7B 108.6
H7A C7 H7B 107.6
C7 C8 H8A 109.5
C7 C8 H8B 109.5
H8A C8 H8B 109.5
C7 C8 H8C 109.5
H8A C8 H8C 109.5
H8B C8 H8C 109.5
C10 C9 P1 110.7(8)
C10 C9 H9A 109.5
P1 C9 H9A 109.5
C10 C9 H9B 109.5
P1 C9 H9B 109.5
H9A C9 H9B 108.1
C9 C10 P2 114.9(9)
C9 C10 H10A 108.6
P2 C10 H10A 108.6
C9 C10 H10B 108.6
P2 C10 H10B 108.6
H10A C10 H10B 107.5
C12 C11 C13 109.7(13)
C12 C11 P1 109.1(9)
C13 C11 P1 110.1(10)
C12 C11 H11A 109.3
C13 C11 H11A 109.3
P1 C11 H11A 109.3
C11 C12 H12A 109.5
C11 C12 H12B 109.5
H12A C12 H12B 109.5
C11 C12 H12C 109.5
H12A C12 H12C 109.5
H12B C12 H12C 109.5
C11 C13 H13A 109.5
C11 C13 H13B 109.5
H13A C13 H13B 109.5
C11 C13 H13C 109.5
H13A C13 H13C 109.5
H13B C13 H13C 109.5
C16 C14 C15 110.9(11)
C16 C14 P1 116.0(8)
C15 C14 P1 111.4(9)
C16 C14 H14A 105.9
C15 C14 H14A 105.9
P1 C14 H14A 105.9
C14 C15 H15A 109.5
C14 C15 H15B 109.5
H15A C15 H15B 109.5
C14 C15 H15C 109.5
H15A C15 H15C 109.5
H15B C15 H15C 109.5
C14 C16 H16A 109.5
C14 C16 H16B 109.5
H16A C16 H16B 109.5
C14 C16 H16C 109.5
H16A C16 H16C 109.5
H16B C16 H16C 109.5
C19 C17 C18 109.6(12)
C19 C17 P2 116.4(11)
C18 C17 P2 111.5(9)
C19 C17 H17A 106.2
C18 C17 H17A 106.2
P2 C17 H17A 106.2
C17 C18 H18A 109.5
C17 C18 H18B 109.5
H18A C18 H18B 109.5
C17 C18 H18C 109.5
H18A C18 H18C 109.5
H18B C18 H18C 109.5
C17 C19 H19A 109.5
C17 C19 H19B 109.5
H19A C19 H19B 109.5
C17 C19 H19C 109.5
H19A C19 H19C 109.5
H19B C19 H19C 109.5
C22 C20 C21 108.5(12)
C22 C20 P2 112.0(9)
C21 C20 P2 109.0(9)
C22 C20 H20A 109.1
C21 C20 H20A 109.1
P2 C20 H20A 109.1
C20 C21 H21A 109.5
C20 C21 H21B 109.5
H21A C21 H21B 109.5
C20 C21 H21C 109.5
H21A C21 H21C 109.5
H21B C21 H21C 109.5
C20 C22 H22A 109.5
C20 C22 H22B 109.5
H22A C22 H22B 109.5
C20 C22 H22C 109.5
H22A C22 H22C 109.5
H22B C22 H22C 109.5
C31 Pd2 N2 34.8(4)
C31 Pd2 P3 111.3(5)
N2 Pd2 P3 145.9(4)
C31 Pd2 P4 159.2(5)
N2 Pd2 P4 125.4(4)
P3 Pd2 P4 88.68(14)
C41 P3 C44 103.4(5)
C41 P3 C39 104.7(6)
C44 P3 C39 106.1(7)
C41 P3 Pd2 123.2(5)
C44 P3 Pd2 112.8(4)
C39 P3 Pd2 105.4(5)
C47 P4 C50 103.4(5)
C47 P4 C40 107.0(7)
C50 P4 C40 102.4(6)
C47 P4 Pd2 115.4(4)
C50 P4 Pd2 121.8(5)
C40 P4 Pd2 105.4(4)
C31 N2 B2 148.1(11)
C31 N2 Pd2 67.8(6)
B2 N2 Pd2 143.9(9)
N2 B2 C33 104.9(11)
N2 B2 C37 106.1(10)
C33 B2 C37 114.6(11)
N2 B2 C35 106.6(10)
C33 B2 C35 110.9(10)
C37 B2 C35 112.9(11)
N2 C31 C32 134.8(13)
N2 C31 Pd2 77.4(6)
C32 C31 Pd2 147.4(12)
C31 C32 H32A 109.5
C31 C32 H32B 109.5
H32A C32 H32B 109.5
C31 C32 H32C 109.5
H32A C32 H32C 109.5
H32B C32 H32C 109.5
C34 C33 B2 115.1(14)
C34 C33 H33A 108.5
B2 C33 H33A 108.5
C34 C33 H33B 108.5
B2 C33 H33B 108.5
H33A C33 H33B 107.5
C33 C34 H34A 109.5
C33 C34 H34B 109.5
H34A C34 H34B 109.5
C33 C34 H34C 109.5
H34A C34 H34C 109.5
H34B C34 H34C 109.5
C36 C35 B2 115.6(12)
C36 C35 H35A 108.4
B2 C35 H35A 108.4
C36 C35 H35B 108.4
B2 C35 H35B 108.4
H35A C35 H35B 107.4
C35 C36 H36A 109.5
C35 C36 H36B 109.5
H36A C36 H36B 109.5
C35 C36 H36C 109.5
H36A C36 H36C 109.5
H36B C36 H36C 109.5
C38 C37 B2 112.1(14)
C38 C37 H37A 109.2
B2 C37 H37A 109.2
C38 C37 H37B 109.2
B2 C37 H37B 109.2
H37A C37 H37B 107.9
C37 C38 H38A 109.5
C37 C38 H38B 109.5
H38A C38 H38B 109.5
C37 C38 H38C 109.5
H38A C38 H38C 109.5
H38B C38 H38C 109.5
C40 C39 P3 113.9(9)
C40 C39 H39A 108.8
P3 C39 H39A 108.8
C40 C39 H39B 108.8
P3 C39 H39B 108.8
H39A C39 H39B 107.7
C39 C40 P4 112.6(9)
C39 C40 H40A 109.1
P4 C40 H40A 109.1
C39 C40 H40B 109.1
P4 C40 H40B 109.1
H40A C40 H40B 107.8
C42 C41 C43 111.3(12)
C42 C41 P3 111.3(9)
C43 C41 P3 108.9(10)
C42 C41 H41A 108.4
C43 C41 H41A 108.4
P3 C41 H41A 108.4
C41 C42 H42A 109.5
C41 C42 H42B 109.5
H42A C42 H42B 109.5
C41 C42 H42C 109.5
H42A C42 H42C 109.5
H42B C42 H42C 109.5
C41 C43 H43A 109.5
C41 C43 H43B 109.5
H43A C43 H43B 109.5
C41 C43 H43C 109.5
H43A C43 H43C 109.5
H43B C43 H43C 109.5
C46 C44 C45 109.3(11)
C46 C44 P3 115.9(9)
C45 C44 P3 110.4(8)
C46 C44 H44A 106.9
C45 C44 H44A 106.9
P3 C44 H44A 106.9
C44 C45 H45A 109.5
C44 C45 H45B 109.5
H45A C45 H45B 109.5
C44 C45 H45C 109.5
H45A C45 H45C 109.5
H45B C45 H45C 109.5
C44 C46 H46A 109.5
C44 C46 H46B 109.5
H46A C46 H46B 109.5
C44 C46 H46C 109.5
H46A C46 H46C 109.5
H46B C46 H46C 109.5
C49 C47 C48 111.3(13)
C49 C47 P4 114.7(10)
C48 C47 P4 109.0(10)
C49 C47 H47A 107.2
C48 C47 H47A 107.2
P4 C47 H47A 107.2
C47 C48 H48A 109.5
C47 C48 H48B 109.5
H48A C48 H48B 109.5
C47 C48 H48C 109.5
H48A C48 H48C 109.5
H48B C48 H48C 109.5
C47 C49 H49A 109.5
C47 C49 H49B 109.5
H49A C49 H49B 109.5
C47 C49 H49C 109.5
H49A C49 H49C 109.5
H49B C49 H49C 109.5
C52 C50 C51 112.8(13)
C52 C50 P4 111.6(9)
C51 C50 P4 109.1(9)
C52 C50 H50A 107.7
C51 C50 H50A 107.7
P4 C50 H50A 107.7
C50 C51 H51A 109.5
C50 C51 H51B 109.5
H51A C51 H51B 109.5
C50 C51 H51C 109.5
H51A C51 H51C 109.5
H51B C51 H51C 109.5
C50 C52 H52A 109.5
C50 C52 H52B 109.5
H52A C52 H52B 109.5
C50 C52 H52C 109.5
H52A C52 H52C 109.5
H52B C52 H52C 109.5

loop_
_geom_bond_atom_site_label_1
_geom_bond_atom_site_label_2
_geom_bond_distance
Pd1 C1 1.993(10)
Pd1 N1 2.101(8)
Pd1 P1 2.253(3)
Pd1 P2 2.353(3)
P1 C11 1.835(9)
P1 C14 1.849(9)
P1 C9 1.853(8)
P2 C20 1.833(9)
P2 C17 1.844(9)
P2 C10 1.863(9)
N1 C1 1.217(15)
N1 B1 1.602(14)
B1 C5 1.628(15)
B1 C7 1.635(14)
B1 C3 1.643(16)
C1 C2 1.488(17)
C2 H2A 0.9800
C2 H2B 0.9800
C2 H2C 0.9800
C3 C4 1.495(17)
C3 H3A 0.9900
C3 H3B 0.9900
C4 H4A 0.9800
C4 H4B 0.9800
C4 H4C 0.9800
C5 C6 1.486(17)
C5 H5A 0.9900
C5 H5B 0.9900
C6 H6A 0.9800
C6 H6B 0.9800
C6 H6C 0.9800
C7 C8 1.519(16)
C7 H7A 0.9900
C7 H7B 0.9900
C8 H8A 0.9800
C8 H8B 0.9800
C8 H8C 0.9800
C9 C10 1.52(2)
C9 H9A 0.9900
C9 H9B 0.9900
C10 H10A 0.9900
C10 H10B 0.9900
C11 C12 1.520(10)
C11 C13 1.533(10)
C11 H11A 1.0000
C12 H12A 0.9800
C12 H12B 0.9800
C12 H12C 0.9800
C13 H13A 0.9800
C13 H13B 0.9800
C13 H13C 0.9800
C14 C16 1.523(9)
C14 C15 1.535(10)
C14 H14A 1.0000
C15 H15A 0.9800
C15 H15B 0.9800
C15 H15C 0.9800
C16 H16A 0.9800
C16 H16B 0.9800
C16 H16C 0.9800
C17 C19 1.524(10)
C17 C18 1.539(10)
C17 H17A 1.0000
C18 H18A 0.9800
C18 H18B 0.9800
C18 H18C 0.9800
C19 H19A 0.9800
C19 H19B 0.9800
C19 H19C 0.9800
C20 C22 1.531(9)
C20 C21 1.544(10)
C20 H20A 1.0000
C21 H21A 0.9800
C21 H21B 0.9800
C21 H21C 0.9800
C22 H22A 0.9800
C22 H22B 0.9800
C22 H22C 0.9800
Pd2 C31 1.989(10)
Pd2 N2 2.096(8)
Pd2 P3 2.260(3)
Pd2 P4 2.321(3)
P3 C41 1.831(9)
P3 C44 1.842(9)
P3 C39 1.860(9)
P4 C47 1.833(9)
P4 C50 1.839(9)
P4 C40 1.860(9)
N2 C31 1.225(15)
N2 B2 1.589(15)
B2 C33 1.613(15)
B2 C37 1.643(14)
B2 C35 1.647(15)
C31 C32 1.501(16)
C32 H32A 0.9800
C32 H32B 0.9800
C32 H32C 0.9800
C33 C34 1.484(17)
C33 H33A 0.9900
C33 H33B 0.9900
C34 H34A 0.9800
C34 H34B 0.9800
C34 H34C 0.9800
C35 C36 1.500(17)
C35 H35A 0.9900
C35 H35B 0.9900
C36 H36A 0.9800
C36 H36B 0.9800
C36 H36C 0.9800
C37 C38 1.513(16)
C37 H37A 0.9900
C37 H37B 0.9900
C38 H38A 0.9800
C38 H38B 0.9800
C38 H38C 0.9800
C39 C40 1.48(2)
C39 H39A 0.9900
C39 H39B 0.9900
C40 H40A 0.9900
C40 H40B 0.9900
C41 C42 1.529(10)
C41 C43 1.534(10)
C41 H41A 1.0000
C42 H42A 0.9800
C42 H42B 0.9800
C42 H42C 0.9800
C43 H43A 0.9800
C43 H43B 0.9800
C43 H43C 0.9800
C44 C46 1.525(9)
C44 C45 1.533(10)
C44 H44A 1.0000
C45 H45A 0.9800
C45 H45B 0.9800
C45 H45C 0.9800
C46 H46A 0.9800
C46 H46B 0.9800
C46 H46C 0.9800
C47 C49 1.523(10)
C47 C48 1.529(10)
C47 H47A 1.0000
C48 H48A 0.9800
C48 H48B 0.9800
C48 H48C 0.9800
C49 H49A 0.9800
C49 H49B 0.9800
C49 H49C 0.9800
C50 C52 1.532(9)
C50 C51 1.535(10)
C50 H50A 1.0000
C51 H51A 0.9800
C51 H51B 0.9800
C51 H51C 0.9800
C52 H52A 0.9800
C52 H52B 0.9800
C52 H52C 0.9800

loop_
_geom_torsion_atom_site_label_1
_geom_torsion_atom_site_label_2
_geom_torsion_atom_site_label_3
_geom_torsion_atom_site_label_4
_geom_torsion
C1 N1 B1 C5 -120(3)
Pd1 N1 B1 C5 62(2)
C1 N1 B1 C7 0(3)
Pd1 N1 B1 C7 -177.5(13)
C1 N1 B1 C3 121(3)
Pd1 N1 B1 C3 -56.9(19)
B1 N1 C1 C2 7(5)
Pd1 N1 C1 C2 -174(4)
B1 N1 C1 Pd1 -179(2)
N1 B1 C3 C4 -59.0(19)
C5 B1 C3 C4 -177.4(17)
C7 B1 C3 C4 55(2)
N1 B1 C5 C6 62.7(19)
C7 B1 C5 C6 -53(2)
C3 B1 C5 C6 177.3(17)
N1 B1 C7 C8 -176.3(15)
C5 B1 C7 C8 -57.1(19)
C3 B1 C7 C8 70.3(19)
C11 P1 C9 C10 -101.4(11)
C14 P1 C9 C10 149.9(10)
Pd1 P1 C9 C10 30.7(13)
P1 C9 C10 P2 -40.0(15)
C20 P2 C10 C9 -100.4(11)
C17 P2 C10 C9 152.9(11)
Pd1 P2 C10 C9 30.5(11)
C14 P1 C11 C12 177.5(10)
C9 P1 C11 C12 67.7(12)
Pd1 P1 C11 C12 -56.1(11)
C14 P1 C11 C13 -62.0(12)
C9 P1 C11 C13 -171.8(11)
Pd1 P1 C11 C13 64.4(12)
C11 P1 C14 C16 -54.6(11)
C9 P1 C14 C16 53.0(12)
Pd1 P1 C14 C16 171.7(9)
C11 P1 C14 C15 177.3(10)
C9 P1 C14 C15 -75.1(12)
Pd1 P1 C14 C15 43.6(11)
C20 P2 C17 C19 -56.3(13)
C10 P2 C17 C19 50.9(13)
Pd1 P2 C17 C19 164.6(10)
C20 P2 C17 C18 177.0(11)
C10 P2 C17 C18 -75.8(12)
Pd1 P2 C17 C18 38.0(13)
C17 P2 C20 C22 -58.6(11)
C10 P2 C20 C22 -164.4(10)
Pd1 P2 C20 C22 76.8(10)
C17 P2 C20 C21 -178.7(12)
C10 P2 C20 C21 75.5(13)
Pd1 P2 C20 C21 -43.3(13)
C31 N2 B2 C33 -125(3)
Pd2 N2 B2 C33 62.5(17)
C31 N2 B2 C37 -3(3)
Pd2 N2 B2 C37 -175.8(12)
C31 N2 B2 C35 117(3)
Pd2 N2 B2 C35 -55.2(18)
B2 N2 C31 C32 11(5)
Pd2 N2 C31 C32 -174(3)
B2 N2 C31 Pd2 -175(2)
N2 B2 C33 C34 65.3(19)
C37 B2 C33 C34 -51(2)
C35 B2 C33 C34 180.0(17)
N2 B2 C35 C36 -66.2(19)
C33 B2 C35 C36 -179.9(17)
C37 B2 C35 C36 50(2)
N2 B2 C37 C38 -172.2(15)
C33 B2 C37 C38 -56.9(19)
C35 B2 C37 C38 71.4(18)
C41 P3 C39 C40 -95.6(11)
C44 P3 C39 C40 155.4(10)
Pd2 P3 C39 C40 35.6(11)
P3 C39 C40 P4 -42.8(14)
C47 P4 C40 C39 152.2(10)
C50 P4 C40 C39 -99.4(11)
Pd2 P4 C40 C39 28.9(11)
C44 P3 C41 C42 173.2(11)
C39 P3 C41 C42 62.3(12)
Pd2 P3 C41 C42 -57.6(12)
C44 P3 C41 C43 -63.7(12)
C39 P3 C41 C43 -174.6(11)
Pd2 P3 C41 C43 65.4(12)
C41 P3 C44 C46 -56.7(11)
C39 P3 C44 C46 53.2(11)
Pd2 P3 C44 C46 168.1(9)
C41 P3 C44 C45 178.4(10)
C39 P3 C44 C45 -71.7(11)
Pd2 P3 C44 C45 43.2(11)
C50 P4 C47 C49 -58.3(12)
C40 P4 C47 C49 49.3(12)
Pd2 P4 C47 C49 166.2(10)
C50 P4 C47 C48 176.1(11)
C40 P4 C47 C48 -76.3(12)
Pd2 P4 C47 C48 40.6(13)
C47 P4 C50 C52 -50.1(12)
C40 P4 C50 C52 -161.2(11)
Pd2 P4 C50 C52 81.7(11)
C47 P4 C50 C51 -175.4(12)
C40 P4 C50 C51 73.5(13)
Pd2 P4 C50 C51 -43.6(13)
